data_4510975
loop_
_publ_author_name
'Li, Zhao-Yang'
'Dai, Jing-Wei'
'Wang, Ning'
'Qiu, Hui-Hua'
'Yue, Shan-Tang'
'Liu, Ying-Liang'

_publ_contact_author
;
 Shantang Yue
 School of Chemistry and Environment
 South China Nomal University 
 Guangzhou 510006
 P. R. China
;
_publ_section_title
;
 A Series of Three-Dimensional 4d--4f Heterometallic Coordination
 Polymers with Six-Connected Doubly Interpenetrated pcu Net Topology:
 Structural, Photoluminescent, and Magnetic Properties
;
_journal_coden_ASTM CGDEFU
_journal_issue 6
_journal_name_full 'Crystal Growth & Design'
_journal_page_first 2746
_journal_page_last 2751
_journal_paper_doi 10.1021/cg100245a
_journal_volume 10
_journal_year 2010
_chemical_formula_moiety 'C19 H11 Ag Eu N4 O11, H2 O'
_chemical_formula_sum 'C19 H13 Ag Eu N4 O12'
_chemical_formula_weight 749.17
_space_group_IT_number 14
_symmetry_cell_setting monoclinic
_symmetry_space_group_name_Hall '-P 2ybc'
_symmetry_space_group_name_H-M 'P 1 21/c 1'
_atom_sites_solution_hydrogens geom
_atom_sites_solution_primary direct
_atom_sites_solution_secondary difmap
_audit_creation_method SHELXL-97
_cell_angle_alpha 90.00
_cell_angle_beta 92.7970(10)
_cell_angle_gamma 90.00
_cell_formula_units_Z 4
_cell_length_a 6.7488(5)
_cell_length_b 15.9140(11)
_cell_length_c 19.3628(13)
_cell_measurement_reflns_used 6110
_cell_measurement_temperature 173(2)
_cell_measurement_theta_max 27.80
_cell_measurement_theta_min 2.46
_cell_volume 2077.1(3)
_computing_cell_refinement 'SAINT (Bruker, 2004)'
_computing_data_collection 'APEX-II (Bruker, 2004)'
_computing_data_reduction 'APEX-II (Bruker, 2004)'
_computing_molecular_graphics 'SHELXTL-XP (Bruker, 2004)'
_computing_publication_material SHELXL-97
_computing_structure_refinement 'SHELXL-97 (Sheldrick, 1997)'
_computing_structure_solution 'SHELXS-97 (Sheldrick, 1990)'
_diffrn_ambient_temperature 173(2)
_diffrn_measured_fraction_theta_full 0.999
_diffrn_measured_fraction_theta_max 0.999
_diffrn_measurement_device_type 'Bruker APEX-II area-detector diffractometer'
_diffrn_measurement_method '\f and \w scan'
_diffrn_radiation_monochromator graphite
_diffrn_radiation_source 'fine-focus sealed tube'
_diffrn_radiation_type MoK\a
_diffrn_radiation_wavelength 0.71073
_diffrn_reflns_av_R_equivalents 0.0273
_diffrn_reflns_av_sigmaI/netI 0.0315
_diffrn_reflns_limit_h_max 8
_diffrn_reflns_limit_h_min -8
_diffrn_reflns_limit_k_max 19
_diffrn_reflns_limit_k_min -10
_diffrn_reflns_limit_l_max 22
_diffrn_reflns_limit_l_min -23
_diffrn_reflns_number 11175
_diffrn_reflns_theta_full 26.00
_diffrn_reflns_theta_max 26.00
_diffrn_reflns_theta_min 1.66
_exptl_absorpt_coefficient_mu 4.016
_exptl_absorpt_correction_T_max 0.5484
_exptl_absorpt_correction_T_min 0.4586
_exptl_absorpt_correction_type multi-scan
_exptl_absorpt_process_details SADABS
_exptl_crystal_colour colorless
_exptl_crystal_density_diffrn 2.396
_exptl_crystal_density_method 'not measured'
_exptl_crystal_description block
_exptl_crystal_F_000 1444
_exptl_crystal_size_max 0.23
_exptl_crystal_size_mid 0.20
_exptl_crystal_size_min 0.17
_refine_diff_density_max 1.047
_refine_diff_density_min -0.951
_refine_diff_density_rms 0.111
_refine_ls_extinction_method none
_refine_ls_goodness_of_fit_ref 1.054
_refine_ls_hydrogen_treatment constr
_refine_ls_matrix_type full
_refine_ls_number_parameters 338
_refine_ls_number_reflns 4079
_refine_ls_number_restraints 0
_refine_ls_restrained_S_all 1.054
_refine_ls_R_factor_all 0.0279
_refine_ls_R_factor_gt 0.0238
_refine_ls_shift/su_max 0.002
_refine_ls_shift/su_mean 0.000
_refine_ls_structure_factor_coef Fsqd
_refine_ls_weighting_details 'calc w=1/[\s^2^(Fo^2^)+(0.0228P)^2^+2.1629P] where P=(Fo^2^+2Fc^2^)/3'
_refine_ls_weighting_scheme calc
_refine_ls_wR_factor_gt 0.0527
_refine_ls_wR_factor_ref 0.0545
_reflns_number_gt 3668
_reflns_number_total 4079
_reflns_threshold_expression >2sigma(I)
_cod_data_source_file CIFs-revised.cif
_cod_data_source_block 2
_cod_original_sg_symbol_H-M 'P 21/c'
_cod_database_code 4510975

loop_
_symmetry_equiv_pos_as_xyz
'x, y, z'
'-x, y+1/2, -z+1/2'
'-x, -y, -z'
'x, -y-1/2, z-1/2'

loop_
_atom_site_label
_atom_site_type_symbol
_atom_site_fract_x
_atom_site_fract_y
_atom_site_fract_z
_atom_site_U_iso_or_equiv
_atom_site_adp_type
_atom_site_occupancy
_atom_site_symmetry_multiplicity
_atom_site_calc_flag
_atom_site_refinement_flags
Ag1 Ag 0.5000 0.5000 0.5000 0.02433(10) Uani 1 2 d S
Ag2 Ag 0.0000 0.0000 0.0000 0.02102(10) Uani 1 2 d S
C1 C 0.5463(6) 0.6877(3) 0.49669(19) 0.0256(9) Uani 1 1 d .
H1 H 0.5554 0.6876 0.5458 0.031 Uiso 1 1 calc R
C2 C 0.5130(5) 0.6467(2) 0.39021(18) 0.0166(7) Uani 1 1 d .
C3 C 0.5422(5) 0.7333(2) 0.39024(18) 0.0166(7) Uani 1 1 d .
C4 C 0.5456(5) 0.7810(2) 0.33002(19) 0.0175(7) Uani 1 1 d .
H4 H 0.5700 0.8398 0.3309 0.021 Uiso 1 1 calc R
C5 C 0.4775(5) 0.6038(2) 0.32762(18) 0.0162(7) Uani 1 1 d .
H5 H 0.4587 0.5446 0.3267 0.019 Uiso 1 1 calc R
C6 C 0.5112(5) 0.7374(2) 0.26889(18) 0.0161(7) Uani 1 1 d .
C7 C 0.4709(5) 0.6500(2) 0.26780(18) 0.0158(7) Uani 1 1 d .
C8 C 0.5336(5) 0.7824(2) 0.20228(19) 0.0201(8) Uani 1 1 d .
C9 C 0.3843(5) 0.6108(2) 0.20276(17) 0.0155(7) Uani 1 1 d .
C10 C 0.4716(5) 0.4532(2) 0.00053(18) 0.0164(7) Uani 1 1 d .
C11 C -0.0538(5) 0.3587(2) 0.02878(18) 0.0145(7) Uani 1 1 d .
C12 C -0.0546(5) 0.3940(2) 0.18597(17) 0.0138(7) Uani 1 1 d .
C13 C -0.0425(5) 0.3070(2) 0.15525(17) 0.0137(7) Uani 1 1 d .
C14 C -0.0410(5) 0.2914(2) 0.08324(18) 0.0142(7) Uani 1 1 d .
C15 C -0.0248(5) 0.2415(2) 0.20279(17) 0.0134(7) Uani 1 1 d .
H15 H -0.0270 0.2516 0.2511 0.016 Uiso 1 1 calc R
C16 C -0.0292(5) 0.2098(2) 0.05840(18) 0.0148(7) Uani 1 1 d .
H16 H -0.0335 0.1988 0.0101 0.018 Uiso 1 1 calc R
C17 C -0.0110(5) 0.1450(2) 0.10587(18) 0.0146(7) Uani 1 1 d .
C18 C -0.0037(5) 0.1611(2) 0.17698(17) 0.0129(7) Uani 1 1 d .
C19 C 0.0243(5) 0.0252(2) 0.15809(19) 0.0190(8) Uani 1 1 d .
H19 H 0.0392 -0.0333 0.1666 0.023 Uiso 1 1 calc R
Eu1 Eu 0.15048(2) 0.538473(10) 0.092710(8) 0.01171(6) Uani 1 1 d .
N1 N 0.5170(5) 0.61914(19) 0.45836(15) 0.0208(7) Uani 1 1 d .
N2 N 0.5611(5) 0.7558(2) 0.45867(16) 0.0244(7) Uani 1 1 d .
H2 H 0.5801 0.8071 0.4745 0.029 Uiso 1 1 calc R
N3 N 0.0057(4) 0.05878(18) 0.09539(15) 0.0179(6) Uani 1 1 d .
N4 N 0.0196(4) 0.08335(18) 0.20805(15) 0.0167(6) Uani 1 1 d .
H4A H 0.0296 0.0737 0.2528 0.020 Uiso 1 1 calc R
O1 O 0.4568(4) 0.85861(17) 0.19528(15) 0.0308(7) Uani 1 1 d .
H1A H 0.3718 0.8659 0.2250 0.046 Uiso 1 1 calc R
O2 O 0.6278(4) 0.75245(17) 0.15594(13) 0.0247(6) Uani 1 1 d .
O3 O 0.2407(3) 0.64980(16) 0.17205(13) 0.0190(5) Uani 1 1 d .
O4 O 0.4417(3) 0.54072(15) 0.18191(13) 0.0176(5) Uani 1 1 d .
O5 O 0.0928(3) 0.44246(14) 0.17816(12) 0.0163(5) Uani 1 1 d .
O6 O -0.1992(4) 0.41338(16) 0.22005(14) 0.0242(6) Uani 1 1 d .
O7 O -0.0847(3) 0.43564(14) 0.04432(12) 0.0157(5) Uani 1 1 d .
O8 O -0.0358(4) 0.33716(15) -0.03293(12) 0.0187(5) Uani 1 1 d .
O9 O 0.3423(3) 0.43181(15) 0.04099(12) 0.0186(5) Uani 1 1 d .
O10 O 0.5580(3) 0.40510(15) -0.03927(12) 0.0168(5) Uani 1 1 d .
O1W O -0.1697(3) 0.58225(16) 0.14343(13) 0.0196(5) Uani 1 1 d .
H1W H -0.2678 0.5474 0.1586 0.029 Uiso 1 1 d R
H2W H -0.2324 0.6280 0.1341 0.029 Uiso 1 1 d R
O2W O 1.0095(5) 0.8287(2) 0.11882(17) 0.0460(8) Uani 1 1 d .
H4W H 1.0961 0.7821 0.1153 0.069 Uiso 1 1 d R
H3W H 0.8784 0.8073 0.1232 0.069 Uiso 1 1 d R

loop_
_atom_site_aniso_label
_atom_site_aniso_U_11
_atom_site_aniso_U_22
_atom_site_aniso_U_33
_atom_site_aniso_U_23
_atom_site_aniso_U_13
_atom_site_aniso_U_12
Ag1 0.0333(2) 0.0218(2) 0.0177(2) 0.00441(16) -0.00002(17) 0.00092(18)
Ag2 0.0317(2) 0.0143(2) 0.0171(2) -0.00393(15) 0.00141(16) 0.00136(16)
C1 0.032(2) 0.031(2) 0.0133(19) -0.0028(16) -0.0042(16) 0.0020(17)
C2 0.0158(17) 0.0173(18) 0.0165(18) 0.0000(14) -0.0017(14) 0.0039(14)
C3 0.0143(17) 0.0170(18) 0.0182(18) -0.0047(14) -0.0012(14) 0.0028(14)
C4 0.0139(16) 0.0130(18) 0.025(2) -0.0003(15) -0.0032(14) 0.0002(14)
C5 0.0147(16) 0.0128(17) 0.0209(19) -0.0017(14) -0.0009(14) 0.0015(13)
C6 0.0112(16) 0.0156(18) 0.0214(19) 0.0012(14) -0.0007(14) 0.0013(13)
C7 0.0092(15) 0.0211(19) 0.0171(19) -0.0045(14) 0.0002(13) 0.0018(14)
C8 0.0157(17) 0.023(2) 0.021(2) 0.0014(16) -0.0027(15) -0.0004(15)
C9 0.0125(16) 0.0213(19) 0.0130(17) -0.0015(14) 0.0039(13) -0.0047(14)
C10 0.0178(17) 0.016(2) 0.0150(19) -0.0002(14) -0.0033(14) 0.0000(14)
C11 0.0118(16) 0.0155(18) 0.0160(18) 0.0005(14) -0.0008(13) -0.0027(13)
C12 0.0200(17) 0.0113(17) 0.0095(16) 0.0021(13) -0.0045(13) 0.0017(14)
C13 0.0097(15) 0.0162(18) 0.0151(18) -0.0004(14) 0.0010(13) -0.0013(13)
C14 0.0144(16) 0.0117(17) 0.0164(18) -0.0005(14) 0.0010(13) 0.0021(13)
C15 0.0156(16) 0.0136(17) 0.0110(17) 0.0008(13) 0.0011(13) -0.0023(13)
C16 0.0181(17) 0.0145(18) 0.0120(17) 0.0005(14) 0.0007(13) -0.0026(14)
C17 0.0164(16) 0.0115(17) 0.0160(18) -0.0023(13) 0.0016(14) 0.0008(13)
C18 0.0124(16) 0.0139(17) 0.0125(17) 0.0014(13) 0.0015(13) 0.0002(13)
C19 0.0252(19) 0.0106(18) 0.021(2) 0.0013(14) 0.0021(15) 0.0016(14)
Eu1 0.01359(9) 0.01009(10) 0.01155(10) -0.00035(7) 0.00157(6) -0.00026(7)
N1 0.0296(17) 0.0172(16) 0.0153(16) -0.0005(13) -0.0036(13) 0.0022(13)
N2 0.0345(18) 0.0183(17) 0.0194(17) -0.0066(14) -0.0092(14) 0.0016(14)
N3 0.0268(16) 0.0109(15) 0.0162(16) 0.0007(12) 0.0018(13) 0.0001(12)
N4 0.0216(15) 0.0127(15) 0.0155(15) 0.0025(12) -0.0018(12) 0.0009(12)
O1 0.0349(16) 0.0269(16) 0.0317(17) 0.0111(12) 0.0131(13) 0.0092(13)
O2 0.0267(14) 0.0265(15) 0.0216(14) 0.0037(11) 0.0059(11) 0.0024(12)
O3 0.0162(12) 0.0223(14) 0.0181(13) -0.0051(10) -0.0038(10) 0.0029(10)
O4 0.0192(12) 0.0153(13) 0.0183(13) -0.0023(10) 0.0006(10) 0.0002(10)
O5 0.0201(12) 0.0134(12) 0.0153(13) 0.0020(10) 0.0004(10) -0.0045(10)
O6 0.0226(13) 0.0178(14) 0.0332(16) -0.0071(11) 0.0121(12) -0.0009(11)
O7 0.0188(12) 0.0107(12) 0.0174(13) 0.0007(10) -0.0003(10) -0.0001(10)
O8 0.0294(14) 0.0161(13) 0.0108(13) 0.0012(10) 0.0013(10) 0.0056(11)
O9 0.0200(12) 0.0142(13) 0.0220(14) 0.0007(10) 0.0066(10) 0.0010(10)
O10 0.0186(12) 0.0143(13) 0.0178(13) -0.0035(10) 0.0032(10) -0.0013(10)
O1W 0.0149(12) 0.0186(13) 0.0258(14) 0.0030(11) 0.0044(10) 0.0018(10)
O2W 0.057(2) 0.0323(18) 0.050(2) -0.0093(15) 0.0088(17) -0.0068(16)

loop_
_atom_type_symbol
_atom_type_description
_atom_type_scat_dispersion_real
_atom_type_scat_dispersion_imag
_atom_type_scat_source
C C 0.0033 0.0016 'International Tables Vol C Tables 4.2.6.8 and 6.1.1.4'
H H 0.0000 0.0000 'International Tables Vol C Tables 4.2.6.8 and 6.1.1.4'
N N 0.0061 0.0033 'International Tables Vol C Tables 4.2.6.8 and 6.1.1.4'
O O 0.0106 0.0060 'International Tables Vol C Tables 4.2.6.8 and 6.1.1.4'
Ag Ag -0.8971 1.1015 'International Tables Vol C Tables 4.2.6.8 and 6.1.1.4'
Eu Eu -0.1578 3.6682 'International Tables Vol C Tables 4.2.6.8 and 6.1.1.4'

loop_
_geom_angle_atom_site_label_1
_geom_angle_atom_site_label_2
_geom_angle_atom_site_label_3
_geom_angle
_geom_angle_site_symmetry_1
_geom_angle_site_symmetry_3
N1 Ag1 N1 180.00(17) 3_666 .
N1 Ag1 Ag2 85.72(9) 3_666 2
N1 Ag1 Ag2 94.28(9) . 2
N1 Ag1 Ag2 94.28(9) 3_666 2_655
N1 Ag1 Ag2 85.72(9) . 2_655
Ag2 Ag1 Ag2 180.0 2 2_655
N3 Ag2 N3 180.00(16) . 3
N3 Ag2 Ag1 88.57(8) . 2_545
N3 Ag2 Ag1 91.43(8) 3 2_545
N3 Ag2 Ag1 91.43(8) . 2_645
N3 Ag2 Ag1 88.57(8) 3 2_645
Ag1 Ag2 Ag1 180.0 2_545 2_645
N2 C1 N1 112.1(3) . .
N2 C1 H1 123.9 . .
N1 C1 H1 123.9 . .
N1 C2 C3 108.4(3) . .
N1 C2 C5 131.4(3) . .
C3 C2 C5 120.1(3) . .
N2 C3 C2 105.4(3) . .
N2 C3 C4 131.5(3) . .
C2 C3 C4 123.2(3) . .
C6 C4 C3 115.8(3) . .
C6 C4 H4 122.1 . .
C3 C4 H4 122.1 . .
C7 C5 C2 117.8(3) . .
C7 C5 H5 121.1 . .
C2 C5 H5 121.1 . .
C4 C6 C7 122.0(3) . .
C4 C6 C8 118.7(3) . .
C7 C6 C8 119.1(3) . .
C5 C7 C6 121.1(3) . .
C5 C7 C9 118.8(3) . .
C6 C7 C9 119.2(3) . .
O2 C8 O1 119.8(3) . .
O2 C8 C6 121.8(3) . .
O1 C8 C6 118.3(3) . .
O4 C9 O3 121.5(3) . .
O4 C9 C7 121.8(3) . .
O3 C9 C7 116.5(3) . .
O4 C9 Eu1 64.25(18) . .
O3 C9 Eu1 57.54(17) . .
C7 C9 Eu1 168.9(2) . .
O9 C10 O10 125.6(3) . .
O9 C10 C10 117.0(4) . 3_665
O10 C10 C10 117.4(4) . 3_665
O9 C10 Eu1 41.15(16) . .
O10 C10 Eu1 163.5(2) . .
C10 C10 Eu1 76.8(2) 3_665 .
O9 C10 Eu1 165.2(2) . 3_665
O10 C10 Eu1 43.00(16) . 3_665
C10 C10 Eu1 75.3(2) 3_665 3_665
Eu1 C10 Eu1 152.06(12) . 3_665
O8 C11 O7 120.6(3) . .
O8 C11 C14 118.0(3) . .
O7 C11 C14 121.4(3) . .
O8 C11 Eu1 54.02(17) . 3_565
O7 C11 Eu1 67.64(18) . 3_565
C14 C11 Eu1 165.9(2) . 3_565
O6 C12 O5 123.4(3) . .
O6 C12 C13 119.7(3) . .
O5 C12 C13 116.8(3) . .
C15 C13 C14 121.0(3) . .
C15 C13 C12 115.5(3) . .
C14 C13 C12 123.5(3) . .
C16 C14 C13 120.6(3) . .
C16 C14 C11 115.2(3) . .
C13 C14 C11 124.2(3) . .
C18 C15 C13 117.4(3) . .
C18 C15 H15 121.3 . .
C13 C15 H15 121.3 . .
C17 C16 C14 118.2(3) . .
C17 C16 H16 120.9 . .
C14 C16 H16 120.9 . .
C16 C17 N3 130.0(3) . .
C16 C17 C18 121.0(3) . .
N3 C17 C18 109.0(3) . .
C15 C18 N4 133.0(3) . .
C15 C18 C17 121.8(3) . .
N4 C18 C17 105.2(3) . .
N3 C19 N4 112.2(3) . .
N3 C19 H19 123.9 . .
N4 C19 H19 123.9 . .
O5 Eu1 O9 86.77(8) . .
O5 Eu1 O8 146.35(8) . 3_565
O9 Eu1 O8 123.57(8) . 3_565
O5 Eu1 O3 94.38(8) . .
O9 Eu1 O3 131.86(8) . .
O8 Eu1 O3 76.49(8) 3_565 .
O5 Eu1 O7 72.55(8) . .
O9 Eu1 O7 73.56(8) . .
O8 Eu1 O7 100.35(8) 3_565 .
O3 Eu1 O7 151.79(8) . .
O5 Eu1 O10 135.94(8) . 3_665
O9 Eu1 O10 67.56(8) . 3_665
O8 Eu1 O10 74.92(8) 3_565 3_665
O3 Eu1 O10 79.36(8) . 3_665
O7 Eu1 O10 127.47(8) . 3_665
O5 Eu1 O1W 73.99(8) . .
O9 Eu1 O1W 148.81(8) . .
O8 Eu1 O1W 72.37(8) 3_565 .
O3 Eu1 O1W 75.04(8) . .
O7 Eu1 O1W 77.30(8) . .
O10 Eu1 O1W 142.18(8) 3_665 .
O5 Eu1 O4 70.99(8) . .
O9 Eu1 O4 83.01(8) . .
O8 Eu1 O4 122.28(8) 3_565 .
O3 Eu1 O4 52.74(8) . .
O7 Eu1 O4 137.36(8) . .
O10 Eu1 O4 70.83(8) 3_665 .
O1W Eu1 O4 112.31(8) . .
O5 Eu1 O7 141.53(8) . 3_565
O9 Eu1 O7 76.27(8) . 3_565
O8 Eu1 O7 50.73(7) 3_565 3_565
O3 Eu1 O7 122.68(8) . 3_565
O7 Eu1 O7 69.61(8) . 3_565
O10 Eu1 O7 67.93(7) 3_665 3_565
O1W Eu1 O7 103.78(7) . 3_565
O4 Eu1 O7 138.34(7) . 3_565
O5 Eu1 C9 80.60(9) . .
O9 Eu1 C9 108.13(9) . .
O8 Eu1 C9 100.50(9) 3_565 .
O3 Eu1 C9 26.55(9) . .
O7 Eu1 C9 153.01(9) . .
O10 Eu1 C9 74.82(8) 3_665 .
O1W Eu1 C9 92.94(9) . .
O4 Eu1 C9 26.27(9) . .
O7 Eu1 C9 137.37(8) 3_565 .
O5 Eu1 C11 156.24(9) . 3_565
O9 Eu1 C11 99.54(9) . 3_565
O8 Eu1 C11 25.00(9) 3_565 3_565
O3 Eu1 C11 98.14(9) . 3_565
O7 Eu1 C11 87.19(9) . 3_565
O10 Eu1 C11 66.67(8) 3_665 3_565
O1W Eu1 C11 89.82(9) . 3_565
O4 Eu1 C11 132.31(8) . 3_565
O7 Eu1 C11 26.03(8) 3_565 3_565
C9 Eu1 C11 118.25(10) . 3_565
O5 Eu1 C10 105.33(8) . .
O9 Eu1 C10 20.14(8) . .
O8 Eu1 C10 107.09(8) 3_565 .
O3 Eu1 C10 121.02(8) . .
O7 Eu1 C10 86.92(8) . .
O10 Eu1 C10 48.14(8) 3_665 .
O1W Eu1 C10 163.71(8) . .
O4 Eu1 C10 82.09(8) . .
O7 Eu1 C10 66.26(8) 3_565 .
C9 Eu1 C10 103.05(9) . .
C11 Eu1 C10 85.33(9) 3_565 .
C1 N1 C2 105.5(3) . .
C1 N1 Ag1 123.0(3) . .
C2 N1 Ag1 131.4(2) . .
C1 N2 C3 108.6(3) . .
C1 N2 H2 125.7 . .
C3 N2 H2 125.7 . .
C19 N3 C17 105.6(3) . .
C19 N3 Ag2 129.2(2) . .
C17 N3 Ag2 125.3(2) . .
C19 N4 C18 108.1(3) . .
C19 N4 H4A 126.0 . .
C18 N4 H4A 126.0 . .
C8 O1 H1A 109.5 . .
C9 O3 Eu1 95.9(2) . .
C9 O4 Eu1 89.5(2) . .
C12 O5 Eu1 130.4(2) . .
C11 O7 Eu1 128.5(2) . .
C11 O7 Eu1 86.33(19) . 3_565
Eu1 O7 Eu1 110.39(8) . 3_565
C11 O8 Eu1 101.0(2) . 3_565
C10 O9 Eu1 118.7(2) . .
C10 O10 Eu1 116.5(2) . 3_665
Eu1 O1W H1W 127.0 . .
Eu1 O1W H2W 125.3 . .
H1W O1W H2W 102.9 . .
H4W O2W H3W 107.7 . .

loop_
_geom_bond_atom_site_label_1
_geom_bond_atom_site_label_2
_geom_bond_distance
_geom_bond_site_symmetry_2
Ag1 N1 2.066(3) 3_666
Ag1 N1 2.066(3) .
Ag1 Ag2 3.3744(3) 2
Ag1 Ag2 3.3744(3) 2_655
Ag2 N3 2.069(3) .
Ag2 N3 2.069(3) 3
Ag2 Ag1 3.3744(3) 2_545
Ag2 Ag1 3.3744(3) 2_645
C1 N2 1.316(5) .
C1 N1 1.329(5) .
C1 H1 0.9500 .
C2 N1 1.390(5) .
C2 C3 1.392(5) .
C2 C5 1.401(5) .
C3 N2 1.372(4) .
C3 C4 1.392(5) .
C4 C6 1.382(5) .
C4 H4 0.9500 .
C5 C7 1.371(5) .
C5 H5 0.9500 .
C6 C7 1.417(5) .
C6 C8 1.489(5) .
C7 C9 1.498(5) .
C8 O2 1.222(4) .
C8 O1 1.323(4) .
C9 O4 1.254(4) .
C9 O3 1.274(4) .
C9 Eu1 2.834(3) .
C10 O9 1.248(4) .
C10 O10 1.250(4) .
C10 C10 1.540(7) 3_665
C10 Eu1 3.179(3) .
C10 Eu1 3.199(3) 3_665
C11 O8 1.254(4) .
C11 O7 1.281(4) .
C11 C14 1.502(5) .
C11 Eu1 2.914(3) 3_565
C12 O6 1.243(4) .
C12 O5 1.273(4) .
C12 C13 1.510(5) .
C13 C15 1.393(5) .
C13 C14 1.417(5) .
C14 C16 1.388(5) .
C15 C18 1.383(5) .
C15 H15 0.9500 .
C16 C17 1.383(5) .
C16 H16 0.9500 .
C17 N3 1.392(4) .
C17 C18 1.399(5) .
C18 N4 1.382(4) .
C19 N3 1.327(5) .
C19 N4 1.340(5) .
C19 H19 0.9500 .
Eu1 O5 2.299(2) .
Eu1 O9 2.385(2) .
Eu1 O8 2.402(2) 3_565
Eu1 O3 2.404(2) .
Eu1 O7 2.435(2) .
Eu1 O10 2.438(2) 3_665
Eu1 O1W 2.515(2) .
Eu1 O4 2.552(2) .
Eu1 O7 2.700(2) 3_565
Eu1 C11 2.914(3) 3_565
N2 H2 0.8800 .
N4 H4A 0.8800 .
O1 H1A 0.8400 .
O7 Eu1 2.700(2) 3_565
O8 Eu1 2.402(2) 3_565
O10 Eu1 2.438(2) 3_665
O1W H1W 0.9220 .
O1W H2W 0.8576 .
O2W H4W 0.9485 .
O2W H3W 0.9555 .

loop_
_geom_hbond_atom_site_label_D
_geom_hbond_atom_site_label_H
_geom_hbond_atom_site_label_A
_geom_hbond_distance_DH
_geom_hbond_distance_HA
_geom_hbond_distance_DA
_geom_hbond_angle_DHA
_geom_hbond_site_symmetry_A
N2 H2 O9 0.88 2.08 2.876(4) 150.5 2_655
N2 H2 O10 0.88 2.23 2.975(4) 141.9 2_655
N4 H4A O1W 0.88 2.18 3.002(4) 154.8 2_545
N4 H4A O5 0.88 2.63 3.259(4) 128.9 2_545
N4 H4A O3 0.88 2.68 3.161(4) 115.8 2_545
O1 H1A O6 0.84 1.78 2.598(4) 162.7 2
O1W H1W O4 0.92 2.04 2.840(3) 144.7 1_455
O1W H1W O6 0.92 2.48 3.081(4) 123.4 .
O1W H2W O2 0.86 2.24 3.049(4) 156.6 1_455
O2W H4W O8 0.95 2.50 3.129(4) 123.9 3_665
O2W H4W O3 0.95 2.55 3.383(4) 147.0 1_655
O2W H3W O2 0.96 2.03 2.968(4) 165.6 .
